data_1508119
loop_
_publ_author_name
'Li, Jian-Rong'
'Zhou, Hong-Cai'

_publ_section_title
;
 Bridging-ligand-substitution strategy for the preparation of
 metal-organic polyhedra.
;
_journal_issue 10
_journal_name_full 'Nature chemistry'
_journal_page_first 893
_journal_page_last 898
_journal_paper_doi 10.1038/nchem.803
_journal_volume 2
_journal_year 2010
_chemical_formula_moiety 'C192 H96 Cu24 O120'
_chemical_formula_sum 'C192 H96 Cu24 O120'
_chemical_formula_weight 5847.65
_chemical_name_systematic
; 
 ? 
;
_space_group_IT_number 2
_symmetry_cell_setting triclinic
_symmetry_space_group_name_Hall '-P 1'
_symmetry_space_group_name_H-M 'P -1'
_atom_sites_solution_hydrogens geom
_atom_sites_solution_primary direct
_atom_sites_solution_secondary difmap
_audit_creation_method SHELXL-97
_cell_angle_alpha 112.1900(10)
_cell_angle_beta 115.5470(10)
_cell_angle_gamma 98.0710(10)
_cell_formula_units_Z 1
_cell_length_a 24.3386(18)
_cell_length_b 24.4267(18)
_cell_length_c 25.442(3)
_cell_measurement_reflns_used 9847
_cell_measurement_temperature 110(2)
_cell_measurement_theta_max 22.12
_cell_measurement_theta_min 2.30
_cell_volume 11774.0(19)
_computing_cell_refinement 'SAINT+ ver. (Bruker, 2001)'
_computing_data_collection 'APEX2  (Bruker, 2008)'
_computing_data_reduction 'SAINT+ ver. (Bruker, 2001)'
_computing_molecular_graphics 'SHELXTL (Sheldrick, 2008)'
_computing_publication_material 'SHELXTL (Sheldrick, 2008)'
_computing_structure_refinement 'SHELXTL (Sheldrick, 2008)'
_computing_structure_solution 'SHELXTL (Sheldrick, 2008)'
_diffrn_ambient_temperature 110(2)
_diffrn_measured_fraction_theta_full 0.993
_diffrn_measured_fraction_theta_max 0.993
_diffrn_measurement_device_type 'Bruker SMART APEX II CCD area detector'
_diffrn_measurement_method 'phi and omega scans'
_diffrn_radiation_monochromator graphite
_diffrn_radiation_source 'fine-focus sealed tube'
_diffrn_radiation_type MoK\a
_diffrn_radiation_wavelength 0.71073
_diffrn_reflns_av_R_equivalents 0.0545
_diffrn_reflns_av_sigmaI/netI 0.0977
_diffrn_reflns_limit_h_max 29
_diffrn_reflns_limit_h_min -29
_diffrn_reflns_limit_k_max 29
_diffrn_reflns_limit_k_min -29
_diffrn_reflns_limit_l_max 31
_diffrn_reflns_limit_l_min -31
_diffrn_reflns_number 121616
_diffrn_reflns_theta_full 25.81
_diffrn_reflns_theta_max 25.81
_diffrn_reflns_theta_min 1.69
_exptl_absorpt_coefficient_mu 1.108
_exptl_absorpt_correction_T_max 0.8254
_exptl_absorpt_correction_T_min 0.8088
_exptl_absorpt_correction_type multi-scan
_exptl_absorpt_process_details 'SADABS (Sheldrick, 2008)'
_exptl_crystal_colour blue
_exptl_crystal_density_diffrn 0.825
_exptl_crystal_density_meas ?
_exptl_crystal_density_method 'not measured'
_exptl_crystal_description block
_exptl_crystal_F_000 2904
_exptl_crystal_size_max 0.20
_exptl_crystal_size_mid 0.18
_exptl_crystal_size_min 0.18
_platon_squeeze_details
;
;
_refine_diff_density_max 2.565
_refine_diff_density_min -0.934
_refine_diff_density_rms 0.080
_refine_ls_extinction_method none
_refine_ls_goodness_of_fit_ref 1.017
_refine_ls_hydrogen_treatment constr
_refine_ls_matrix_type full
_refine_ls_number_parameters 1369
_refine_ls_number_reflns 44979
_refine_ls_number_restraints 0
_refine_ls_restrained_S_all 1.017
_refine_ls_R_factor_all 0.1092
_refine_ls_R_factor_gt 0.0638
_refine_ls_shift/su_max 0.002
_refine_ls_shift/su_mean 0.000
_refine_ls_structure_factor_coef Fsqd
_refine_ls_weighting_details 'calc w=1/[\s^2^(Fo^2^)+(0.0300P)^2^+18.0000P] where P=(Fo^2^+2Fc^2^)/3'
_refine_ls_weighting_scheme calc
_refine_ls_wR_factor_gt 0.1315
_refine_ls_wR_factor_ref 0.1389
_reflns_number_gt 21948
_reflns_number_total 44979
_reflns_threshold_expression I>2\s(I)
_cod_data_source_file nchem.803-s10.cif
_cod_data_source_block str9_sq
_cod_depositor_comments
;
The following automatic conversions were performed:

'_symmetry_cell_setting' value 'Triclinic' changed to 'triclinic'
according to /home/saulius/struct/CIF-dictionaries/cif_core.dic
dictionary named 'cif_core.dic' version 2.4.1 from 2010-06-29.

Automatic conversion script
Id: cif_fix_values 1891 2012-01-12 08:04:46Z andrius 

The following automatic conversions were performed:

'_exptl_crystal_density_meas' value 'not measured' was changed to '?'
- the value is perceived as not measured.

Automatic conversion script
Id: cif_fix_values 3008 2015-01-20 13:52:24Z robertas 
;
_cod_database_code 1508119

loop_
_symmetry_equiv_pos_as_xyz
'x, y, z'
'-x, -y, -z'

loop_
_atom_site_label
_atom_site_type_symbol
_atom_site_fract_x
_atom_site_fract_y
_atom_site_fract_z
_atom_site_U_iso_or_equiv
_atom_site_adp_type
_atom_site_occupancy
_atom_site_symmetry_multiplicity
_atom_site_calc_flag
_atom_site_refinement_flags
Cu1 Cu -0.23091(3) 0.05288(3) -0.06649(3) 0.04888(17) Uani 1 1 d .
Cu2 Cu -0.17570(3) 0.16389(3) -0.05076(3) 0.05132(18) Uani 1 1 d .
Cu3 Cu -0.05271(3) 0.07042(3) -0.38256(3) 0.05043(17) Uani 1 1 d .
Cu4 Cu -0.03839(3) 0.17730(3) -0.28764(3) 0.05031(17) Uani 1 1 d .
Cu5 Cu 0.17786(3) 0.51539(3) -0.31202(3) 0.04753(17) Uani 1 1 d .
Cu6 Cu 0.12820(3) 0.51148(3) -0.23825(3) 0.05108(18) Uani 1 1 d .
Cu7 Cu -0.23886(3) 0.63290(3) -0.36984(3) 0.04296(16) Uani 1 1 d .
Cu8 Cu -0.17828(3) 0.60092(3) -0.27787(3) 0.04806(17) Uani 1 1 d .
Cu9 Cu -0.40903(3) 0.62809(3) -0.05384(3) 0.04996(18) Uani 1 1 d .
Cu10 Cu -0.30330(3) 0.60169(3) -0.03989(3) 0.05215(18) Uani 1 1 d .
Cu11 Cu -0.46829(3) 0.18789(3) -0.42740(3) 0.05530(19) Uani 1 1 d .
Cu12 Cu -0.35038(3) 0.26247(3) -0.32071(3) 0.05803(19) Uani 1 1 d .
O1 O -0.20458(16) 0.01923(17) -0.13168(16) 0.0543(9) Uani 1 1 d .
O2 O -0.15100(17) 0.11466(19) -0.11187(17) 0.0616(10) Uani 1 1 d .
O3 O -0.08157(18) 0.03619(18) -0.33656(18) 0.0694(11) Uani 1 1 d .
O4 O -0.07206(17) 0.12596(19) -0.25760(17) 0.0593(10) Uani 1 1 d .
O5 O -0.0226(2) 0.12614(19) -0.41092(18) 0.0732(12) Uani 1 1 d .
O6 O -0.00850(18) 0.21578(17) -0.32967(19) 0.0628(10) Uani 1 1 d .
O7 O 0.12879(17) 0.42389(17) -0.36522(16) 0.0582(10) Uani 1 1 d .
O8 O 0.08928(17) 0.42062(17) -0.30114(18) 0.0601(10) Uani 1 1 d .
O9 O 0.09677(16) 0.52829(19) -0.36238(17) 0.0635(11) Uani 1 1 d .
O10 O 0.05646(16) 0.52379(19) -0.29987(18) 0.0621(11) Uani 1 1 d .
O11 O -0.18385(16) 0.60715(17) -0.40397(16) 0.0546(9) Uani 1 1 d .
O12 O -0.13644(16) 0.57403(18) -0.32982(18) 0.0611(10) Uani 1 1 d .
O13 O -0.28737(15) 0.65821(15) -0.32688(16) 0.0486(9) Uani 1 1 d .
O14 O -0.23326(17) 0.63527(17) -0.24604(17) 0.0565(10) Uani 1 1 d .
O15 O -0.39660(16) 0.66124(17) -0.10922(16) 0.0584(10) Uani 1 1 d .
O16 O -0.31138(17) 0.6329(2) -0.10129(17) 0.0668(11) Uani 1 1 d .
O17 O -0.40213(17) 0.58895(19) 0.00264(17) 0.0653(11) Uani 1 1 d .
O18 O -0.30951(16) 0.57194(18) 0.01900(17) 0.0596(10) Uani 1 1 d .
O19 O -0.24852(16) 0.49708(16) 0.24524(16) 0.0528(9) Uani 1 1 d .
O20 O -0.20608(16) 0.50171(18) 0.18504(16) 0.0580(10) Uani 1 1 d .
O21 O -0.21738(18) 0.39318(18) 0.24983(19) 0.0677(11) Uani 1 1 d .
O22 O -0.1757(2) 0.39716(18) 0.18781(17) 0.0669(11) Uani 1 1 d .
O23 O -0.24865(18) 0.10822(19) 0.00046(19) 0.0717(11) Uani 1 1 d .
O24 O -0.20693(18) 0.20075(17) 0.00848(18) 0.0637(10) Uani 1 1 d .
O25 O -0.31150(16) 0.04778(18) -0.13735(17) 0.0648(10) Uani 1 1 d .
O26 O -0.26255(17) 0.13934(18) -0.12803(18) 0.0657(11) Uani 1 1 d .
O27 O -0.46932(17) 0.13817(16) -0.38165(18) 0.0692(11) Uani 1 1 d .
O28 O -0.36815(17) 0.20155(17) -0.29325(17) 0.0682(11) Uani 1 1 d .
O29 O -0.45003(16) 0.24708(16) -0.45747(17) 0.0591(10) Uani 1 1 d .
O30 O -0.35087(16) 0.31248(17) -0.36525(19) 0.0679(11) Uani 1 1 d .
O31 O -0.29796(16) 0.54328(16) -0.41727(16) 0.0531(9) Uani 1 1 d .
O32 O -0.24823(17) 0.51939(16) -0.33566(18) 0.0605(10) Uani 1 1 d .
O33 O 0.16574(15) 0.28333(16) 0.29958(16) 0.0563(10) Uani 1 1 d .
O34 O 0.11326(15) 0.31328(17) 0.22599(16) 0.0583(10) Uani 1 1 d .
O35 O -0.14282(16) 0.07317(17) 0.00604(16) 0.0604(10) Uani 1 1 d .
O36 O -0.09840(15) 0.16944(17) 0.02476(16) 0.0562(10) Uani 1 1 d .
O37 O 0.34882(16) 0.29106(18) -0.02562(16) 0.0672(11) Uani 1 1 d .
O38 O 0.25840(16) 0.31120(18) -0.03474(16) 0.0593(10) Uani 1 1 d .
O39 O 0.03801(17) 0.08734(18) -0.31977(18) 0.0695(11) Uani 1 1 d .
O40 O 0.04848(16) 0.17565(18) -0.23865(16) 0.0607(10) Uani 1 1 d .
O41 O -0.14052(18) 0.06850(18) -0.43302(18) 0.0704(11) Uani 1 1 d .
O42 O -0.12954(17) 0.15862(17) -0.35380(18) 0.0594(10) Uani 1 1 d .
O43 O -0.42167(16) 0.14075(16) -0.46248(18) 0.0684(11) Uani 1 1 d .
O44 O -0.32112(17) 0.20664(18) -0.3728(2) 0.0757(12) Uani 1 1 d .
O45 O -0.49511(18) 0.24735(18) -0.37427(19) 0.0684(11) Uani 1 1 d .
O46 O -0.39465(19) 0.30963(17) -0.28403(18) 0.0703(11) Uani 1 1 d .
O47 O -0.45527(17) 0.54237(18) -0.13131(17) 0.0598(10) Uani 1 1 d .
O48 O -0.36606(19) 0.51813(18) -0.11678(18) 0.0663(11) Uani 1 1 d .
O49 O -0.2735(2) -0.0336(2) -0.0707(3) 0.1243(13) Uani 1 1 d .
O50 O -0.1326(2) 0.2492(2) -0.0473(3) 0.1243(13) Uani 1 1 d .
O51 O -0.07078(18) -0.01963(17) -0.4593(2) 0.0753(12) Uani 1 1 d .
O52 O -0.0161(3) 0.2708(2) -0.2094(2) 0.1174(18) Uani 1 1 d .
O53 O 0.22207(15) 0.51748(18) -0.36982(17) 0.0785(13) Uani 1 1 d .
O54 O 0.0849(3) 0.5178(3) -0.1774(3) 0.159(3) Uani 1 1 d .
O55 O -0.29407(16) 0.65750(17) -0.44535(14) 0.0679(12) Uani 1 1 d .
O56 O -0.1282(3) 0.5742(3) -0.2036(3) 0.153(2) Uani 1 1 d .
O57 O -0.49697(17) 0.64669(18) -0.0722(2) 0.0813(13) Uani 1 1 d .
O58 O -0.2196(2) 0.5763(3) -0.0374(3) 0.142(2) Uani 1 1 d .
O59 O -0.57017(18) 0.1242(2) -0.5126(2) 0.0941(15) Uani 1 1 d .
O60 O -0.2520(2) 0.3180(2) -0.2338(2) 0.132(2) Uani 1 1 d .
C1 C -0.1727(3) 0.0548(3) -0.1411(3) 0.0588(15) Uani 1 1 d .
C2 C -0.1564(2) 0.0227(3) -0.1948(3) 0.0534(14) Uani 1 1 d .
C3 C -0.1726(2) -0.0415(3) -0.2271(3) 0.0537(14) Uani 1 1 d .
H3A H -0.1923 -0.0664 -0.2144 0.064 Uiso 1 1 calc R
C4 C -0.1616(2) -0.0712(3) -0.2771(3) 0.0614(15) Uani 1 1 d .
H4A H -0.1726 -0.1159 -0.2981 0.074 Uiso 1 1 calc R
C5 C -0.1339(2) -0.0352(3) -0.2969(3) 0.0555(15) Uani 1 1 d .
H5A H -0.1273 -0.0553 -0.3326 0.067 Uiso 1 1 calc R
C6 C -0.1167(2) 0.0283(3) -0.2651(2) 0.0519(14) Uani 1 1 d .
C7 C -0.1282(2) 0.0584(3) -0.2139(2) 0.0581(15) Uani 1 1 d .
H7A H -0.1167 0.1031 -0.1924 0.070 Uiso 1 1 calc R
C8 C -0.0878(2) 0.0677(3) -0.2882(3) 0.0490(13) Uani 1 1 d .
C9 C -0.0068(3) 0.1844(3) -0.3801(3) 0.0616(16) Uani 1 1 d .
C10 C 0.0142(2) 0.22417(18) -0.4077(2) 0.0979(10) Uani 1 1 d G
C11 C 0.0030(2) 0.19479(14) -0.47188(19) 0.0979(10) Uani 1 1 d G
H11A H -0.0171 0.1499 -0.4988 0.118 Uiso 1 1 calc R
C12 C 0.0212(2) 0.23104(18) -0.49669(16) 0.0979(10) Uani 1 1 d G
H12A H 0.0135 0.2110 -0.5406 0.118 Uiso 1 1 calc R
C13 C 0.0506(2) 0.29667(18) -0.4573(2) 0.0979(10) Uani 1 1 d G
H13A H 0.0631 0.3214 -0.4743 0.118 Uiso 1 1 calc R
C14 C 0.0618(2) 0.32605(14) -0.39311(19) 0.0979(10) Uani 1 1 d G
C15 C 0.0436(2) 0.28980(19) -0.36831(16) 0.0979(10) Uani 1 1 d G
H15A H 0.0513 0.3099 -0.3244 0.118 Uiso 1 1 calc R
C16 C 0.0968(3) 0.3955(3) -0.3497(3) 0.0512(14) Uani 1 1 d .
C17 C 0.0557(2) 0.5314(3) -0.3451(3) 0.0551(15) Uani 1 1 d .
C18 C -0.0022(2) 0.5461(3) -0.3868(3) 0.0563(15) Uani 1 1 d .
C19 C -0.0090(3) 0.5535(3) -0.4390(3) 0.0704(18) Uani 1 1 d .
H19A H 0.0222 0.5486 -0.4516 0.085 Uiso 1 1 calc R
C20 C -0.0610(3) 0.5683(3) -0.4748(3) 0.081(2) Uani 1 1 d .
H20A H -0.0657 0.5719 -0.5123 0.097 Uiso 1 1 calc R
C21 C -0.1044(3) 0.5773(3) -0.4563(3) 0.0591(15) Uani 1 1 d .
H21A H -0.1391 0.5886 -0.4799 0.071 Uiso 1 1 calc R
C22 C -0.0984(2) 0.5702(2) -0.4024(2) 0.0491(13) Uani 1 1 d .
C23 C -0.0472(2) 0.5539(3) -0.3677(3) 0.0575(15) Uani 1 1 d .
H23A H -0.0433 0.5483 -0.3315 0.069 Uiso 1 1 calc R
C24 C -0.1430(2) 0.5847(3) -0.3761(3) 0.0503(14) Uani 1 1 d .
C25 C -0.2768(3) 0.6529(2) -0.2762(2) 0.0503(14) Uani 1 1 d .
C26 C -0.3195(2) 0.6724(2) -0.2491(2) 0.0478(13) Uani 1 1 d .
C27 C -0.3651(3) 0.6960(3) -0.2766(3) 0.0572(15) Uani 1 1 d .
H27A H -0.3686 0.7034 -0.3119 0.069 Uiso 1 1 calc R
C28 C -0.4065(3) 0.7094(3) -0.2530(3) 0.0591(15) Uani 1 1 d .
H28A H -0.4370 0.7274 -0.2710 0.071 Uiso 1 1 calc R
C29 C -0.4031(3) 0.6965(2) -0.2037(3) 0.0531(14) Uani 1 1 d .
H29A H -0.4324 0.7041 -0.1887 0.064 Uiso 1 1 calc R
C30 C -0.3568(2) 0.6721(2) -0.1757(2) 0.0457(13) Uani 1 1 d .
C31 C -0.3144(2) 0.6613(2) -0.1979(2) 0.0432(12) Uani 1 1 d .
H31A H -0.2818 0.6461 -0.1780 0.052 Uiso 1 1 calc R
C32 C -0.3543(3) 0.6528(3) -0.1247(3) 0.0579(16) Uani 1 1 d .
C33 C -0.3564(2) 0.5709(3) 0.0282(2) 0.0516(14) Uani 1 1 d .
C34 C -0.3589(2) 0.5461(2) 0.0732(2) 0.0461(13) Uani 1 1 d .
C35 C -0.4135(3) 0.5357(3) 0.0768(2) 0.0558(15) Uani 1 1 d .
H35A H -0.4500 0.5433 0.0504 0.067 Uiso 1 1 calc R
C36 C -0.4153(3) 0.5140(3) 0.1191(3) 0.0705(18) Uani 1 1 d .
H36A H -0.4532 0.5068 0.1216 0.085 Uiso 1 1 calc R
C37 C -0.3632(3) 0.5027(3) 0.1576(3) 0.0611(16) Uani 1 1 d .
H37A H -0.3652 0.4879 0.1866 0.073 Uiso 1 1 calc R
C38 C -0.3078(2) 0.5126(2) 0.1544(2) 0.0458(13) Uani 1 1 d .
C39 C -0.3064(2) 0.5333(2) 0.1114(2) 0.0459(13) Uani 1 1 d .
H39A H -0.2690 0.5389 0.1077 0.055 Uiso 1 1 calc R
C40 C -0.2491(3) 0.5028(2) 0.1995(3) 0.0493(13) Uani 1 1 d .
C41 C -0.2065(3) 0.3679(3) 0.2028(3) 0.0622(16) Uani 1 1 d .
C42 C -0.2366(3) 0.2959(3) 0.1627(3) 0.0764(8) Uani 1 1 d .
C43 C -0.2710(3) 0.2619(3) 0.1773(3) 0.0764(8) Uani 1 1 d .
H43A H -0.2784 0.2830 0.2121 0.092 Uiso 1 1 calc R
C44 C -0.2954(3) 0.1962(3) 0.1410(3) 0.0764(8) Uani 1 1 d .
H44A H -0.3205 0.1719 0.1500 0.092 Uiso 1 1 calc R
C45 C -0.2826(3) 0.1657(3) 0.0908(3) 0.0764(8) Uani 1 1 d .
H45A H -0.2982 0.1207 0.0665 0.092 Uiso 1 1 calc R
C46 C -0.2483(3) 0.2005(3) 0.0773(3) 0.0764(8) Uani 1 1 d .
C47 C -0.2252(3) 0.2650(3) 0.1117(3) 0.0764(8) Uani 1 1 d .
H47A H -0.2015 0.2889 0.1012 0.092 Uiso 1 1 calc R
C48 C -0.2332(3) 0.1664(3) 0.0243(3) 0.0600(16) Uani 1 1 d .
C49 C -0.3105(3) 0.0900(3) -0.1545(3) 0.0607(16) Uani 1 1 d .
C50 C -0.37223(14) 0.08158(18) -0.21338(15) 0.0595(15) Uani 1 1 d G
C51 C -0.43129(19) 0.03515(17) -0.24006(19) 0.0776(19) Uani 1 1 d G
H51A H -0.4331 0.0087 -0.2210 0.093 Uiso 1 1 calc R
C52 C -0.48765(14) 0.02745(17) -0.2946(2) 0.085(2) Uani 1 1 d G
H52A H -0.5280 -0.0043 -0.3128 0.102 Uiso 1 1 calc R
C53 C -0.48496(14) 0.06619(19) -0.32249(16) 0.080(2) Uani 1 1 d G
H53A H -0.5235 0.0609 -0.3598 0.095 Uiso 1 1 calc R
C54 C -0.42591(17) 0.11262(17) -0.29581(18) 0.0665(17) Uani 1 1 d G
C55 C -0.36954(13) 0.12031(16) -0.24126(17) 0.0660(17) Uani 1 1 d G
H55A H -0.3292 0.1520 -0.2230 0.079 Uiso 1 1 calc R
C56 C -0.4191(3) 0.1540(3) -0.3264(3) 0.0711(18) Uani 1 1 d .
C57 C -0.3990(3) 0.2972(2) -0.4224(3) 0.0510(14) Uani 1 1 d .
C58 C -0.3964(3) 0.3405(3) -0.4496(3) 0.0540(14) Uani 1 1 d .
C59 C -0.4447(3) 0.3232(3) -0.5130(3) 0.0574(15) Uani 1 1 d .
H59A H -0.4794 0.2832 -0.5394 0.069 Uiso 1 1 calc R
C60 C -0.4431(3) 0.3644(3) -0.5393(3) 0.0642(16) Uani 1 1 d .
H60A H -0.4753 0.3515 -0.5842 0.077 Uiso 1 1 calc R
C61 C -0.3942(3) 0.4241(3) -0.4991(3) 0.0545(14) Uani 1 1 d .
H61A H -0.3945 0.4528 -0.5159 0.065 Uiso 1 1 calc R
C62 C -0.3454(2) 0.4422(2) -0.4354(3) 0.0461(13) Uani 1 1 d .
C63 C -0.3465(2) 0.4003(3) -0.4104(3) 0.0502(13) Uani 1 1 d .
H63A H -0.3130 0.4125 -0.3664 0.060 Uiso 1 1 calc R
C64 C -0.2934(2) 0.5066(3) -0.3924(3) 0.0476(13) Uani 1 1 d .
C65 C 0.1197(2) 0.2735(3) 0.2449(3) 0.0499(14) Uani 1 1 d .
C66 C 0.0679(2) 0.2106(3) 0.2009(2) 0.0547(14) Uani 1 1 d .
C67 C 0.0717(3) 0.1619(3) 0.2156(3) 0.089(2) Uani 1 1 d .
H67A H 0.1093 0.1699 0.2554 0.107 Uiso 1 1 calc R
C68 C 0.0232(3) 0.1014(3) 0.1749(3) 0.089(2) Uani 1 1 d .
H68A H 0.0276 0.0690 0.1866 0.107 Uiso 1 1 calc R
C69 C -0.0316(3) 0.0900(3) 0.1170(3) 0.0693(17) Uani 1 1 d .
H69A H -0.0654 0.0493 0.0887 0.083 Uiso 1 1 calc R
C70 C -0.0376(2) 0.1382(3) 0.0998(2) 0.0520(14) Uani 1 1 d .
C71 C 0.0122(2) 0.1982(3) 0.1412(2) 0.0512(14) Uani 1 1 d .
H71A H 0.0084 0.2306 0.1293 0.061 Uiso 1 1 calc R
C72 C -0.0973(2) 0.1260(3) 0.0383(2) 0.0482(13) Uani 1 1 d .
C73 C 0.2858(3) 0.2774(3) -0.0553(2) 0.0581(16) Uani 1 1 d .
C74 C 0.24467(17) 0.21306(16) -0.11721(15) 0.0871(9) Uani 1 1 d G
C75 C 0.27140(13) 0.1686(2) -0.13743(17) 0.0871(9) Uani 1 1 d G
H75A H 0.3163 0.1765 -0.1098 0.105 Uiso 1 1 calc R
C76 C 0.23236(18) 0.11252(18) -0.19803(19) 0.0871(9) Uani 1 1 d G
H76A H 0.2506 0.0821 -0.2119 0.105 Uiso 1 1 calc R
C77 C 0.16659(17) 0.10091(16) -0.23842(15) 0.0871(9) Uani 1 1 d G
H77A H 0.1399 0.0626 -0.2798 0.105 Uiso 1 1 calc R
C78 C 0.13987(13) 0.1454(2) -0.21820(18) 0.0871(9) Uani 1 1 d G
C79 C 0.17891(18) 0.20144(18) -0.15760(19) 0.0871(9) Uani 1 1 d G
H79A H 0.1606 0.2318 -0.1438 0.105 Uiso 1 1 calc R
C80 C 0.0699(3) 0.1364(3) -0.2622(3) 0.0629(16) Uani 1 1 d .
C81 C -0.1618(3) 0.1083(3) -0.4097(3) 0.0570(15) Uani 1 1 d .
C82 C -0.2333(3) 0.0963(3) -0.4525(3) 0.0737(18) Uani 1 1 d .
C83 C -0.2731(3) 0.0452(3) -0.5180(3) 0.084(2) Uani 1 1 d .
H83A H -0.2548 0.0188 -0.5381 0.101 Uiso 1 1 calc R
C84 C -0.3369(3) 0.0342(3) -0.5518(4) 0.100(2) Uani 1 1 d .
H84A H -0.3633 0.0004 -0.5967 0.120 Uiso 1 1 calc R
C85 C -0.3657(3) 0.0697(3) -0.5245(4) 0.089(2) Uani 1 1 d .
H85A H -0.4115 0.0595 -0.5499 0.106 Uiso 1 1 calc R
C86 C -0.3292(3) 0.1196(3) -0.4609(3) 0.0597(15) Uani 1 1 d .
C87 C -0.2630(3) 0.1340(3) -0.4235(3) 0.0614(16) Uani 1 1 d .
H87A H -0.2373 0.1685 -0.3791 0.074 Uiso 1 1 calc R
C88 C -0.3588(3) 0.1595(3) -0.4288(3) 0.0660(17) Uani 1 1 d .
C89 C -0.4545(3) 0.2969(3) -0.3162(3) 0.0604(16) Uani 1 1 d .
C90 C -0.4836(2) 0.34006(17) -0.2880(2) 0.0630(16) Uani 1 1 d G
C91 C -0.55104(19) 0.32264(16) -0.31918(18) 0.094(2) Uani 1 1 d G
H91A H -0.5788 0.2822 -0.3576 0.112 Uiso 1 1 calc R
C92 C -0.57793(14) 0.3645(2) -0.2942(2) 0.098(2) Uani 1 1 d G
H92A H -0.6240 0.3526 -0.3155 0.117 Uiso 1 1 calc R
C93 C -0.5373(2) 0.4237(2) -0.2379(2) 0.083(2) Uani 1 1 d G
H93A H -0.5557 0.4523 -0.2209 0.099 Uiso 1 1 calc R
C94 C -0.46987(19) 0.44111(15) -0.20674(16) 0.0622(16) Uani 1 1 d G
C95 C -0.44298(14) 0.39930(19) -0.23174(18) 0.0601(15) Uani 1 1 d G
H95A H -0.3969 0.4112 -0.2104 0.072 Uiso 1 1 calc R
C96 C -0.4261(3) 0.5066(3) -0.1461(3) 0.0537(14) Uani 1 1 d .

loop_
_atom_site_aniso_label
_atom_site_aniso_U_11
_atom_site_aniso_U_22
_atom_site_aniso_U_33
_atom_site_aniso_U_23
_atom_site_aniso_U_13
_atom_site_aniso_U_12
Cu1 0.0423(4) 0.0446(4) 0.0415(4) 0.0205(3) 0.0117(3) 0.0056(3)
Cu2 0.0435(4) 0.0453(4) 0.0455(4) 0.0229(3) 0.0110(3) 0.0060(3)
Cu3 0.0465(4) 0.0485(4) 0.0358(3) 0.0092(3) 0.0180(3) 0.0097(3)
Cu4 0.0445(4) 0.0470(4) 0.0391(4) 0.0079(3) 0.0210(3) 0.0057(3)
Cu5 0.0419(4) 0.0685(5) 0.0396(3) 0.0301(3) 0.0237(3) 0.0213(3)
Cu6 0.0478(4) 0.0765(5) 0.0448(4) 0.0368(4) 0.0290(3) 0.0283(4)
Cu7 0.0362(3) 0.0593(4) 0.0370(3) 0.0300(3) 0.0162(3) 0.0188(3)
Cu8 0.0415(4) 0.0655(4) 0.0405(4) 0.0339(3) 0.0174(3) 0.0198(3)
Cu9 0.0326(3) 0.0824(5) 0.0376(3) 0.0318(4) 0.0182(3) 0.0223(3)
Cu10 0.0362(3) 0.0876(5) 0.0384(4) 0.0333(4) 0.0207(3) 0.0274(3)
Cu11 0.0335(3) 0.0459(4) 0.0518(4) 0.0210(3) 0.0012(3) 0.0052(3)
Cu12 0.0354(4) 0.0441(4) 0.0524(4) 0.0186(3) -0.0015(3) 0.0034(3)
O1 0.051(2) 0.061(2) 0.048(2) 0.0307(19) 0.0235(19) 0.0096(19)
O2 0.054(2) 0.067(3) 0.051(2) 0.029(2) 0.022(2) 0.006(2)
O3 0.076(3) 0.070(3) 0.043(2) 0.014(2) 0.033(2) 0.015(2)
O4 0.059(2) 0.062(3) 0.043(2) 0.016(2) 0.0271(19) 0.011(2)
O5 0.091(3) 0.056(3) 0.049(2) 0.014(2) 0.035(2) 0.006(2)
O6 0.072(3) 0.054(2) 0.057(2) 0.020(2) 0.038(2) 0.015(2)
O7 0.059(2) 0.067(3) 0.053(2) 0.031(2) 0.032(2) 0.016(2)
O8 0.060(2) 0.067(3) 0.055(2) 0.033(2) 0.032(2) 0.016(2)
O9 0.048(2) 0.113(3) 0.054(2) 0.049(2) 0.033(2) 0.047(2)
O10 0.057(2) 0.112(3) 0.065(2) 0.063(3) 0.046(2) 0.052(2)
O11 0.044(2) 0.083(3) 0.051(2) 0.041(2) 0.0259(18) 0.032(2)
O12 0.044(2) 0.089(3) 0.064(2) 0.049(2) 0.0261(19) 0.034(2)
O13 0.050(2) 0.062(2) 0.044(2) 0.0321(19) 0.0266(18) 0.0209(18)
O14 0.061(2) 0.078(3) 0.051(2) 0.043(2) 0.034(2) 0.032(2)
O15 0.048(2) 0.081(3) 0.052(2) 0.039(2) 0.0272(19) 0.018(2)
O16 0.043(2) 0.120(3) 0.053(2) 0.051(2) 0.029(2) 0.034(2)
O17 0.049(2) 0.124(3) 0.060(2) 0.062(3) 0.036(2) 0.052(2)
O18 0.050(2) 0.100(3) 0.061(2) 0.054(2) 0.037(2) 0.045(2)
O19 0.056(2) 0.075(3) 0.040(2) 0.036(2) 0.0262(18) 0.030(2)
O20 0.047(2) 0.096(3) 0.053(2) 0.051(2) 0.0289(19) 0.033(2)
O21 0.067(3) 0.071(3) 0.057(2) 0.026(2) 0.029(2) 0.031(2)
O22 0.088(3) 0.071(3) 0.050(2) 0.029(2) 0.042(2) 0.032(2)
O23 0.067(3) 0.053(3) 0.073(3) 0.021(2) 0.029(2) 0.021(2)
O24 0.066(3) 0.048(2) 0.063(3) 0.020(2) 0.029(2) 0.020(2)
O25 0.047(2) 0.067(3) 0.051(2) 0.030(2) 0.0056(18) 0.009(2)
O26 0.045(2) 0.073(3) 0.064(2) 0.046(2) 0.010(2) 0.011(2)
O27 0.051(2) 0.055(2) 0.056(2) 0.025(2) 0.000(2) 0.0046(19)
O28 0.042(2) 0.058(2) 0.053(2) 0.028(2) -0.0100(19) -0.0022(19)
O29 0.041(2) 0.050(2) 0.055(2) 0.0217(19) 0.0066(18) 0.0101(19)
O30 0.039(2) 0.058(2) 0.070(3) 0.031(2) 0.006(2) 0.0021(18)
O31 0.052(2) 0.063(2) 0.057(2) 0.036(2) 0.0308(19) 0.0249(19)
O32 0.061(2) 0.060(2) 0.053(2) 0.037(2) 0.019(2) 0.017(2)
O33 0.0317(19) 0.070(3) 0.043(2) 0.0301(19) 0.0036(17) 0.0042(18)
O34 0.040(2) 0.068(3) 0.036(2) 0.022(2) 0.0023(17) 0.0123(19)
O35 0.049(2) 0.054(2) 0.042(2) 0.0170(19) 0.0059(18) 0.0042(19)
O36 0.039(2) 0.053(2) 0.038(2) 0.0134(19) 0.0028(16) 0.0015(18)
O37 0.037(2) 0.092(3) 0.039(2) 0.014(2) 0.0117(18) 0.020(2)
O38 0.034(2) 0.088(3) 0.041(2) 0.025(2) 0.0166(18) 0.014(2)
O39 0.051(2) 0.072(3) 0.042(2) 0.006(2) 0.0112(19) 0.017(2)
O40 0.043(2) 0.067(3) 0.036(2) 0.0050(19) 0.0150(18) 0.009(2)
O41 0.057(2) 0.056(3) 0.056(2) 0.008(2) 0.015(2) 0.017(2)
O42 0.052(2) 0.048(2) 0.059(2) 0.014(2) 0.025(2) 0.0169(19)
O43 0.038(2) 0.055(2) 0.073(3) 0.025(2) 0.006(2) 0.0101(18)
O44 0.036(2) 0.057(3) 0.080(3) 0.020(2) 0.004(2) 0.009(2)
O45 0.054(2) 0.056(3) 0.069(3) 0.025(2) 0.019(2) 0.014(2)
O46 0.054(3) 0.054(2) 0.060(3) 0.014(2) 0.013(2) 0.009(2)
O47 0.060(2) 0.076(3) 0.050(2) 0.033(2) 0.033(2) 0.024(2)
O48 0.059(3) 0.075(3) 0.060(2) 0.031(2) 0.029(2) 0.031(2)
O49 0.100(3) 0.066(2) 0.186(4) 0.063(2) 0.063(3) 0.0152(19)
O50 0.100(3) 0.066(2) 0.186(4) 0.063(2) 0.063(3) 0.0152(19)
O51 0.073(3) 0.063(3) 0.125(4) 0.054(3) 0.069(3) 0.039(2)
O52 0.148(5) 0.093(4) 0.086(3) 0.011(3) 0.068(3) 0.056(3)
O53 0.0277(19) 0.080(3) 0.059(2) -0.020(2) 0.0166(18) 0.0175(19)
O54 0.138(5) 0.276(8) 0.118(4) 0.123(5) 0.093(4) 0.059(5)
O55 0.055(2) 0.087(3) 0.0146(16) 0.0167(18) 0.0069(16) -0.032(2)
O56 0.199(6) 0.175(6) 0.108(4) 0.102(4) 0.057(4) 0.112(5)
O57 0.051(2) 0.076(3) 0.085(3) 0.044(2) 0.008(2) 0.015(2)
O58 0.075(3) 0.204(6) 0.213(6) 0.136(5) 0.088(4) 0.087(4)
O59 0.061(3) 0.199(5) 0.083(3) 0.109(3) 0.037(2) 0.089(3)
O60 0.057(3) 0.134(4) 0.081(3) 0.021(3) -0.011(3) -0.032(3)
C1 0.047(3) 0.073(5) 0.035(3) 0.025(3) 0.009(3) 0.013(3)
C2 0.031(3) 0.061(4) 0.046(3) 0.025(3) 0.008(3) 0.004(3)
C3 0.038(3) 0.069(4) 0.057(4) 0.041(3) 0.020(3) 0.014(3)
C4 0.041(3) 0.070(4) 0.056(4) 0.029(3) 0.016(3) 0.013(3)
C5 0.038(3) 0.073(4) 0.042(3) 0.027(3) 0.013(3) 0.015(3)
C6 0.039(3) 0.061(4) 0.028(3) 0.016(3) 0.005(2) 0.006(3)
C7 0.035(3) 0.078(4) 0.036(3) 0.024(3) 0.006(3) 0.012(3)
C8 0.041(3) 0.055(4) 0.034(3) 0.016(3) 0.014(3) 0.012(3)
C9 0.049(3) 0.064(4) 0.043(4) 0.014(3) 0.017(3) 0.001(3)
C10 0.134(3) 0.0741(19) 0.0630(18) 0.0235(15) 0.0547(19) -0.0009(19)
C11 0.134(3) 0.0741(19) 0.0630(18) 0.0235(15) 0.0547(19) -0.0009(19)
C12 0.134(3) 0.0741(19) 0.0630(18) 0.0235(15) 0.0547(19) -0.0009(19)
C13 0.134(3) 0.0741(19) 0.0630(18) 0.0235(15) 0.0547(19) -0.0009(19)
C14 0.134(3) 0.0741(19) 0.0630(18) 0.0235(15) 0.0547(19) -0.0009(19)
C15 0.134(3) 0.0741(19) 0.0630(18) 0.0235(15) 0.0547(19) -0.0009(19)
C16 0.055(3) 0.055(4) 0.051(3) 0.035(3) 0.026(3) 0.019(3)
C17 0.044(3) 0.073(4) 0.064(4) 0.033(3) 0.038(3) 0.034(3)
C18 0.046(3) 0.089(4) 0.054(3) 0.040(3) 0.034(3) 0.033(3)
C19 0.062(4) 0.125(6) 0.055(4) 0.054(4) 0.039(3) 0.057(4)
C20 0.068(4) 0.145(6) 0.061(4) 0.061(4) 0.042(4) 0.059(4)
C21 0.051(3) 0.083(4) 0.054(3) 0.040(3) 0.026(3) 0.037(3)
C22 0.040(3) 0.071(4) 0.044(3) 0.032(3) 0.022(3) 0.031(3)
C23 0.044(3) 0.086(4) 0.054(3) 0.042(3) 0.026(3) 0.027(3)
C24 0.034(3) 0.076(4) 0.060(4) 0.050(3) 0.025(3) 0.023(3)
C25 0.054(3) 0.061(4) 0.033(3) 0.026(3) 0.020(3) 0.011(3)
C26 0.045(3) 0.053(3) 0.034(3) 0.016(3) 0.020(3) 0.006(3)
C27 0.061(4) 0.076(4) 0.050(3) 0.039(3) 0.034(3) 0.024(3)
C28 0.073(4) 0.068(4) 0.052(3) 0.039(3) 0.038(3) 0.024(3)
C29 0.054(3) 0.056(4) 0.053(3) 0.025(3) 0.035(3) 0.013(3)
C30 0.037(3) 0.056(3) 0.033(3) 0.019(3) 0.014(2) 0.008(3)
C31 0.042(3) 0.052(3) 0.035(3) 0.020(3) 0.021(2) 0.016(3)
C32 0.033(3) 0.087(4) 0.036(3) 0.016(3) 0.020(3) 0.009(3)
C33 0.039(3) 0.090(4) 0.033(3) 0.037(3) 0.021(3) 0.021(3)
C34 0.031(3) 0.062(4) 0.030(3) 0.014(3) 0.012(2) 0.017(3)
C35 0.047(3) 0.090(4) 0.040(3) 0.041(3) 0.022(3) 0.029(3)
C36 0.042(3) 0.114(5) 0.076(4) 0.061(4) 0.034(3) 0.032(4)
C37 0.053(4) 0.091(5) 0.059(4) 0.049(3) 0.033(3) 0.027(3)
C38 0.042(3) 0.053(3) 0.040(3) 0.027(3) 0.017(3) 0.017(3)
C39 0.036(3) 0.062(4) 0.036(3) 0.024(3) 0.019(2) 0.014(3)
C40 0.053(3) 0.060(4) 0.054(3) 0.034(3) 0.034(3) 0.030(3)
C41 0.074(4) 0.068(4) 0.053(4) 0.034(4) 0.031(3) 0.043(4)
C42 0.0779(19) 0.0715(19) 0.0759(19) 0.0320(16) 0.0403(16) 0.0295(16)
C43 0.0779(19) 0.0715(19) 0.0759(19) 0.0320(16) 0.0403(16) 0.0295(16)
C44 0.0779(19) 0.0715(19) 0.0759(19) 0.0320(16) 0.0403(16) 0.0295(16)
C45 0.0779(19) 0.0715(19) 0.0759(19) 0.0320(16) 0.0403(16) 0.0295(16)
C46 0.0779(19) 0.0715(19) 0.0759(19) 0.0320(16) 0.0403(16) 0.0295(16)
C47 0.0779(19) 0.0715(19) 0.0759(19) 0.0320(16) 0.0403(16) 0.0295(16)
C48 0.050(4) 0.049(4) 0.046(3) 0.017(3) 0.006(3) 0.011(3)
C49 0.048(4) 0.064(4) 0.050(4) 0.035(3) 0.010(3) 0.006(3)
C50 0.048(3) 0.061(4) 0.043(3) 0.024(3) 0.006(3) 0.014(3)
C51 0.053(4) 0.079(5) 0.074(4) 0.044(4) 0.012(3) 0.011(3)
C52 0.051(4) 0.083(5) 0.078(5) 0.044(4) 0.005(3) 0.000(3)
C53 0.054(4) 0.065(4) 0.063(4) 0.030(4) -0.004(3) -0.002(3)
C54 0.050(4) 0.055(4) 0.055(4) 0.026(3) 0.000(3) 0.011(3)
C55 0.039(3) 0.075(4) 0.057(4) 0.036(3) 0.004(3) 0.012(3)
C56 0.059(4) 0.050(4) 0.046(3) 0.016(3) -0.010(3) 0.018(3)
C57 0.049(3) 0.039(3) 0.056(4) 0.028(3) 0.018(3) 0.012(3)
C58 0.044(3) 0.065(4) 0.058(4) 0.031(3) 0.031(3) 0.021(3)
C59 0.047(3) 0.056(4) 0.061(4) 0.028(3) 0.024(3) 0.015(3)
C60 0.053(4) 0.074(4) 0.056(4) 0.029(3) 0.026(3) 0.016(3)
C61 0.058(4) 0.063(4) 0.062(4) 0.039(3) 0.039(3) 0.026(3)
C62 0.038(3) 0.049(3) 0.060(4) 0.029(3) 0.029(3) 0.021(3)
C63 0.045(3) 0.060(4) 0.062(4) 0.038(3) 0.032(3) 0.030(3)
C64 0.045(3) 0.066(4) 0.053(3) 0.039(3) 0.034(3) 0.022(3)
C65 0.033(3) 0.067(4) 0.045(3) 0.036(3) 0.011(3) 0.013(3)
C66 0.037(3) 0.073(4) 0.042(3) 0.031(3) 0.010(3) 0.017(3)
C67 0.045(4) 0.086(5) 0.068(4) 0.036(4) -0.014(3) 0.004(4)
C68 0.062(4) 0.087(5) 0.084(5) 0.052(4) 0.002(4) 0.027(4)
C69 0.048(4) 0.057(4) 0.061(4) 0.018(3) 0.011(3) 0.006(3)
C70 0.039(3) 0.047(3) 0.046(3) 0.011(3) 0.017(3) 0.006(3)
C71 0.040(3) 0.068(4) 0.048(3) 0.032(3) 0.021(3) 0.023(3)
C72 0.049(3) 0.042(3) 0.034(3) 0.019(3) 0.011(3) 0.005(3)
C73 0.044(3) 0.103(5) 0.025(3) 0.031(3) 0.016(3) 0.026(3)
C74 0.0569(16) 0.099(2) 0.0528(16) 0.0110(15) 0.0110(13) 0.0286(15)
C75 0.0569(16) 0.099(2) 0.0528(16) 0.0110(15) 0.0110(13) 0.0286(15)
C76 0.0569(16) 0.099(2) 0.0528(16) 0.0110(15) 0.0110(13) 0.0286(15)
C77 0.0569(16) 0.099(2) 0.0528(16) 0.0110(15) 0.0110(13) 0.0286(15)
C78 0.0569(16) 0.099(2) 0.0528(16) 0.0110(15) 0.0110(13) 0.0286(15)
C79 0.0569(16) 0.099(2) 0.0528(16) 0.0110(15) 0.0110(13) 0.0286(15)
C80 0.045(3) 0.080(5) 0.045(4) 0.021(4) 0.022(3) 0.013(3)
C81 0.042(3) 0.049(4) 0.068(4) 0.021(3) 0.025(3) 0.019(3)
C82 0.061(4) 0.063(4) 0.090(5) 0.043(4) 0.030(4) 0.025(4)
C83 0.063(4) 0.077(5) 0.063(4) 0.013(4) 0.018(4) 0.017(4)
C84 0.051(4) 0.074(5) 0.085(5) -0.002(4) 0.006(4) 0.010(4)
C85 0.048(4) 0.079(5) 0.094(5) 0.026(4) 0.018(4) 0.016(4)
C86 0.045(3) 0.044(4) 0.075(4) 0.030(3) 0.019(3) 0.017(3)
C87 0.046(3) 0.046(4) 0.071(4) 0.026(3) 0.018(3) 0.012(3)
C88 0.038(3) 0.046(4) 0.083(5) 0.035(4) 0.008(3) 0.009(3)
C89 0.057(4) 0.046(4) 0.067(4) 0.034(3) 0.021(4) 0.014(3)
C90 0.065(4) 0.059(4) 0.060(4) 0.030(3) 0.030(3) 0.019(3)
C91 0.059(4) 0.077(5) 0.098(5) 0.021(4) 0.031(4) -0.003(4)
C92 0.052(4) 0.090(5) 0.097(6) 0.006(4) 0.039(4) 0.005(4)
C93 0.066(4) 0.096(5) 0.074(5) 0.022(4) 0.046(4) 0.021(4)
C94 0.066(4) 0.065(4) 0.064(4) 0.030(3) 0.043(4) 0.018(3)
C95 0.065(4) 0.063(4) 0.049(3) 0.036(3) 0.022(3) 0.020(3)
C96 0.061(4) 0.068(4) 0.037(3) 0.024(3) 0.031(3) 0.025(3)

loop_
_atom_type_symbol
_atom_type_description
_atom_type_scat_dispersion_real
_atom_type_scat_dispersion_imag
_atom_type_scat_source
C C 0.0033 0.0016 'International Tables Vol C Tables 4.2.6.8 and 6.1.1.4'
H H 0.0000 0.0000 'International Tables Vol C Tables 4.2.6.8 and 6.1.1.4'
O O 0.0106 0.0060 'International Tables Vol C Tables 4.2.6.8 and 6.1.1.4'
Cu Cu 0.3201 1.2651 'International Tables Vol C Tables 4.2.6.8 and 6.1.1.4'

loop_
_geom_angle_atom_site_label_1
_geom_angle_atom_site_label_2
_geom_angle_atom_site_label_3
_geom_angle
_geom_angle_site_symmetry_1
_geom_angle_site_symmetry_3
O25 Cu1 O35 169.22(16) . .
O25 Cu1 O1 88.84(15) . .
O35 Cu1 O1 89.77(14) . .
O25 Cu1 O23 88.85(16) . .
O35 Cu1 O23 89.73(15) . .
O1 Cu1 O23 164.97(16) . .
O25 Cu1 O49 96.12(18) . .
O35 Cu1 O49 94.65(18) . .
O1 Cu1 O49 100.14(19) . .
O23 Cu1 O49 94.88(19) . .
O25 Cu1 Cu2 86.41(11) . .
O35 Cu1 Cu2 82.81(11) . .
O1 Cu1 Cu2 83.91(11) . .
O23 Cu1 Cu2 81.12(12) . .
O49 Cu1 Cu2 175.25(16) . .
O24 Cu2 O2 171.29(17) . .
O24 Cu2 O26 89.31(16) . .
O2 Cu2 O26 89.29(16) . .
O24 Cu2 O36 89.38(15) . .
O2 Cu2 O36 89.96(15) . .
O26 Cu2 O36 166.40(15) . .
O24 Cu2 O50 97.77(19) . .
O2 Cu2 O50 90.92(19) . .
O26 Cu2 O50 95.42(18) . .
O36 Cu2 O50 98.17(18) . .
O24 Cu2 Cu1 86.90(12) . .
O2 Cu2 Cu1 84.39(11) . .
O26 Cu2 Cu1 81.96(11) . .
O36 Cu2 Cu1 84.45(11) . .
O50 Cu2 Cu1 174.64(16) . .
O41 Cu3 O39 169.61(16) . .
O41 Cu3 O5 88.53(17) . .
O39 Cu3 O5 89.45(17) . .
O41 Cu3 O3 88.69(17) . .
O39 Cu3 O3 90.52(16) . .
O5 Cu3 O3 164.37(17) . .
O41 Cu3 O51 93.54(15) . .
O39 Cu3 O51 96.84(15) . .
O5 Cu3 O51 99.78(15) . .
O3 Cu3 O51 95.74(15) . .
O41 Cu3 Cu4 83.93(12) . .
O39 Cu3 Cu4 85.73(11) . .
O5 Cu3 Cu4 83.95(12) . .
O3 Cu3 Cu4 80.46(11) . .
O51 Cu3 Cu4 175.46(10) . .
O6 Cu4 O4 170.91(16) . .
O6 Cu4 O40 89.74(16) . .
O4 Cu4 O40 90.25(15) . .
O6 Cu4 O42 89.77(15) . .
O4 Cu4 O42 88.04(15) . .
O40 Cu4 O42 165.94(15) . .
O6 Cu4 O52 90.70(18) . .
O4 Cu4 O52 98.37(18) . .
O40 Cu4 O52 93.92(18) . .
O42 Cu4 O52 100.13(17) . .
O6 Cu4 Cu3 83.46(11) . .
O4 Cu4 Cu3 87.53(11) . .
O40 Cu4 Cu3 82.09(11) . .
O42 Cu4 Cu3 83.90(11) . .
O52 Cu4 Cu3 172.93(15) . .
O7 Cu5 O21 168.55(16) . 2_565
O7 Cu5 O9 88.70(15) . .
O21 Cu5 O9 88.16(16) 2_565 .
O7 Cu5 O19 90.39(14) . 2_565
O21 Cu5 O19 89.48(15) 2_565 2_565
O9 Cu5 O19 163.42(14) . 2_565
O7 Cu5 O53 95.49(14) . .
O21 Cu5 O53 95.89(15) 2_565 .
O9 Cu5 O53 99.54(14) . .
O19 Cu5 O53 97.03(14) 2_565 .
O7 Cu5 Cu6 84.28(10) . .
O21 Cu5 Cu6 84.41(12) 2_565 .
O9 Cu5 Cu6 83.05(10) . .
O19 Cu5 Cu6 80.39(10) 2_565 .
O53 Cu5 Cu6 177.40(11) . .
O10 Cu6 O22 89.04(16) . 2_565
O10 Cu6 O8 89.80(16) . .
O22 Cu6 O8 166.74(16) 2_565 .
O10 Cu6 O20 171.00(15) . 2_565
O22 Cu6 O20 90.62(16) 2_565 2_565
O8 Cu6 O20 88.47(15) . 2_565
O10 Cu6 O54 91.17(19) . .
O22 Cu6 O54 92.0(2) 2_565 .
O8 Cu6 O54 101.2(2) . .
O20 Cu6 O54 97.83(19) 2_565 .
O10 Cu6 Cu5 84.34(10) . .
O22 Cu6 Cu5 83.25(12) 2_565 .
O8 Cu6 Cu5 83.49(11) . .
O20 Cu6 Cu5 86.68(10) 2_565 .
O54 Cu6 Cu5 173.49(19) . .
O11 Cu7 O13 173.59(14) . .
O11 Cu7 O31 90.93(14) . .
O13 Cu7 O31 89.45(13) . .
O11 Cu7 O33 89.33(14) . 2_565
O13 Cu7 O33 88.36(14) . 2_565
O31 Cu7 O33 162.24(14) . 2_565
O11 Cu7 O55 95.35(14) . .
O13 Cu7 O55 90.95(13) . .
O31 Cu7 O55 97.47(13) . .
O33 Cu7 O55 100.19(13) 2_565 .
O11 Cu7 Cu8 87.64(10) . .
O13 Cu7 Cu8 86.11(10) . .
O31 Cu7 Cu8 80.58(10) . .
O33 Cu7 Cu8 81.68(10) 2_565 .
O55 Cu7 Cu8 176.48(9) . .
O32 Cu8 O34 173.60(15) . 2_565
O32 Cu8 O14 89.04(15) . .
O34 Cu8 O14 89.01(15) 2_565 .
O32 Cu8 O12 90.57(15) . .
O34 Cu8 O12 89.51(15) 2_565 .
O14 Cu8 O12 162.93(14) . .
O32 Cu8 O56 92.1(2) . .
O34 Cu8 O56 94.2(2) 2_565 .
O14 Cu8 O56 98.8(2) . .
O12 Cu8 O56 98.3(2) . .
O32 Cu8 Cu7 87.86(10) . .
O34 Cu8 Cu7 85.84(10) 2_565 .
O14 Cu8 Cu7 82.04(10) . .
O12 Cu8 Cu7 80.89(10) . .
O56 Cu8 Cu7 179.20(17) . .
O37 Cu9 O47 169.26(16) 2_565 .
O37 Cu9 O17 89.76(16) 2_565 .
O47 Cu9 O17 87.86(15) . .
O37 Cu9 O15 89.95(15) 2_565 .
O47 Cu9 O15 89.71(14) . .
O17 Cu9 O15 165.29(15) . .
O37 Cu9 O57 97.23(15) 2_565 .
O47 Cu9 O57 93.50(16) . .
O17 Cu9 O57 101.21(15) . .
O15 Cu9 O57 93.42(15) . .
O37 Cu9 Cu10 85.59(11) 2_565 .
O47 Cu9 Cu10 83.70(12) . .
O17 Cu9 Cu10 81.43(10) . .
O15 Cu9 Cu10 83.89(11) . .
O57 Cu9 Cu10 176.11(11) . .
O16 Cu10 O18 170.09(15) . .
O16 Cu10 O38 90.16(16) . 2_565
O18 Cu10 O38 89.63(15) . 2_565
O16 Cu10 O48 88.93(16) . .
O18 Cu10 O48 89.08(16) . .
O38 Cu10 O48 167.15(16) 2_565 .
O16 Cu10 O58 92.93(19) . .
O18 Cu10 O58 96.85(18) . .
O38 Cu10 O58 100.6(2) 2_565 .
O48 Cu10 O58 92.2(2) . .
O16 Cu10 Cu9 83.67(11) . .
O18 Cu10 Cu9 86.48(10) . .
O38 Cu10 Cu9 82.76(11) 2_565 .
O48 Cu10 Cu9 84.40(11) . .
O58 Cu10 Cu9 175.24(17) . .
O29 Cu11 O43 89.05(15) . .
O29 Cu11 O45 89.64(15) . .
O43 Cu11 O45 167.06(15) . .
O29 Cu11 O27 168.82(14) . .
O43 Cu11 O27 89.45(16) . .
O45 Cu11 O27 89.35(16) . .
O29 Cu11 O59 100.00(14) . .
O43 Cu11 O59 97.85(15) . .
O45 Cu11 O59 95.06(15) . .
O27 Cu11 O59 91.17(14) . .
O29 Cu11 Cu12 83.26(10) . .
O43 Cu11 Cu12 84.70(10) . .
O45 Cu11 Cu12 82.36(11) . .
O27 Cu11 Cu12 85.58(10) . .
O59 Cu11 Cu12 175.86(10) . .
O28 Cu12 O46 90.48(17) . .
O28 Cu12 O30 167.84(14) . .
O46 Cu12 O30 88.64(17) . .
O28 Cu12 O44 89.76(17) . .
O46 Cu12 O44 169.67(16) . .
O30 Cu12 O44 88.95(17) . .
O28 Cu12 O60 94.79(18) . .
O46 Cu12 O60 96.97(19) . .
O30 Cu12 O60 97.36(18) . .
O44 Cu12 O60 93.30(19) . .
O28 Cu12 Cu11 82.61(10) . .
O46 Cu12 Cu11 85.91(11) . .
O30 Cu12 Cu11 85.22(10) . .
O44 Cu12 Cu11 83.87(11) . .
O60 Cu12 Cu11 176.15(16) . .
C1 O1 Cu1 121.6(4) . .
C1 O2 Cu2 121.1(4) . .
C8 O3 Cu3 125.9(4) . .
C8 O4 Cu4 118.9(3) . .
C9 O5 Cu3 122.2(4) . .
C9 O6 Cu4 123.0(4) . .
C16 O7 Cu5 122.5(3) . .
C16 O8 Cu6 123.5(3) . .
C17 O9 Cu5 121.6(3) . .
C17 O10 Cu6 123.2(3) . .
C24 O11 Cu7 119.0(3) . .
C24 O12 Cu8 125.5(3) . .
C25 O13 Cu7 121.1(3) . .
C25 O14 Cu8 124.5(3) . .
C32 O15 Cu9 120.7(4) . .
C32 O16 Cu10 124.2(3) . .
C33 O17 Cu9 125.5(3) . .
C33 O18 Cu10 120.9(3) . .
C40 O19 Cu5 126.2(3) . 2_565
C40 O20 Cu6 119.7(3) . 2_565
C41 O21 Cu5 121.8(4) . 2_565
C41 O22 Cu6 124.8(4) . 2_565
C48 O23 Cu1 125.2(4) . .
C48 O24 Cu2 119.5(4) . .
C49 O25 Cu1 119.8(3) . .
C49 O26 Cu2 124.7(3) . .
C56 O27 Cu11 119.3(4) . .
C56 O28 Cu12 125.3(3) . .
C57 O29 Cu11 124.5(3) . .
C57 O30 Cu12 122.4(3) . .
C64 O31 Cu7 125.3(3) . .
C64 O32 Cu8 120.3(3) . .
C65 O33 Cu7 124.4(3) . 2_565
C65 O34 Cu8 122.5(3) . 2_565
C72 O35 Cu1 123.8(3) . .
C72 O36 Cu2 122.4(3) . .
C73 O37 Cu9 121.2(4) . 2_565
C73 O38 Cu10 124.8(3) . 2_565
C80 O39 Cu3 120.4(4) . .
C80 O40 Cu4 125.2(3) . .
C81 O41 Cu3 123.5(3) . .
C81 O42 Cu4 121.7(3) . .
C88 O43 Cu11 121.2(4) . .
C88 O44 Cu12 123.7(4) . .
C89 O45 Cu11 123.9(4) . .
C89 O46 Cu12 122.9(4) . .
C96 O47 Cu9 122.4(4) . .
C96 O48 Cu10 121.5(4) . .
O1 C1 O2 128.3(6) . .
O1 C1 C2 116.8(6) . .
O2 C1 C2 114.9(5) . .
C3 C2 C7 118.3(5) . .
C3 C2 C1 121.4(5) . .
C7 C2 C1 120.2(5) . .
C2 C3 C4 122.3(5) . .
C2 C3 H3A 118.9 . .
C4 C3 H3A 118.9 . .
C3 C4 C5 119.2(6) . .
C3 C4 H4A 120.4 . .
C5 C4 H4A 120.4 . .
C6 C5 C4 119.5(5) . .
C6 C5 H5A 120.2 . .
C4 C5 H5A 120.2 . .
C5 C6 C7 120.8(5) . .
C5 C6 C8 119.4(5) . .
C7 C6 C8 119.7(5) . .
C2 C7 C6 119.8(6) . .
C2 C7 H7A 120.1 . .
C6 C7 H7A 120.1 . .
O4 C8 O3 127.0(5) . .
O4 C8 C6 117.7(5) . .
O3 C8 C6 115.3(5) . .
O5 C9 O6 127.3(6) . .
O5 C9 C10 118.3(5) . .
O6 C9 C10 114.2(5) . .
C11 C10 C15 120.0 . .
C11 C10 C9 120.4(4) . .
C15 C10 C9 119.6(4) . .
C10 C11 C12 120.0 . .
C10 C11 H11A 120.0 . .
C12 C11 H11A 120.0 . .
C13 C12 C11 120.0 . .
C13 C12 H12A 120.0 . .
C11 C12 H12A 120.0 . .
C12 C13 C14 120.0 . .
C12 C13 H13A 120.0 . .
C14 C13 H13A 120.0 . .
C13 C14 C15 120.0 . .
C13 C14 C16 119.9(3) . .
C15 C14 C16 120.0(3) . .
C14 C15 C10 120.0 . .
C14 C15 H15A 120.0 . .
C10 C15 H15A 120.0 . .
O7 C16 O8 126.2(5) . .
O7 C16 C14 118.2(5) . .
O8 C16 C14 115.6(5) . .
O10 C17 O9 127.7(5) . .
O10 C17 C18 117.5(4) . .
O9 C17 C18 114.8(5) . .
C19 C18 C23 119.6(5) . .
C19 C18 C17 122.6(5) . .
C23 C18 C17 117.7(5) . .
C18 C19 C20 121.3(5) . .
C18 C19 H19A 119.3 . .
C20 C19 H19A 119.3 . .
C21 C20 C19 120.0(5) . .
C21 C20 H20A 120.0 . .
C19 C20 H20A 120.0 . .
C20 C21 C22 119.8(5) . .
C20 C21 H21A 120.1 . .
C22 C21 H21A 120.1 . .
C23 C22 C21 119.9(5) . .
C23 C22 C24 118.0(4) . .
C21 C22 C24 121.9(4) . .
C18 C23 C22 119.2(5) . .
C18 C23 H23A 120.4 . .
C22 C23 H23A 120.4 . .
O12 C24 O11 126.3(5) . .
O12 C24 C22 117.8(4) . .
O11 C24 C22 115.8(4) . .
O14 C25 O13 125.8(5) . .
O14 C25 C26 118.6(4) . .
O13 C25 C26 115.6(5) . .
C27 C26 C31 120.2(5) . .
C27 C26 C25 122.0(5) . .
C31 C26 C25 117.7(5) . .
C26 C27 C28 120.0(5) . .
C26 C27 H27A 120.0 . .
C28 C27 H27A 120.0 . .
C29 C28 C27 120.0(5) . .
C29 C28 H28A 120.0 . .
C27 C28 H28A 120.0 . .
C28 C29 C30 119.9(5) . .
C28 C29 H29A 120.0 . .
C30 C29 H29A 120.0 . .
C31 C30 C29 119.5(5) . .
C31 C30 C32 118.6(5) . .
C29 C30 C32 121.8(5) . .
C30 C31 C26 120.3(5) . .
C30 C31 H31A 119.9 . .
C26 C31 H31A 119.9 . .
O16 C32 O15 126.7(5) . .
O16 C32 C30 118.2(5) . .
O15 C32 C30 115.0(5) . .
O17 C33 O18 125.5(5) . .
O17 C33 C34 116.5(4) . .
O18 C33 C34 118.1(5) . .
C35 C34 C39 119.2(5) . .
C35 C34 C33 119.7(4) . .
C39 C34 C33 121.2(4) . .
C34 C35 C36 119.6(5) . .
C34 C35 H35A 120.2 . .
C36 C35 H35A 120.2 . .
C37 C36 C35 121.1(5) . .
C37 C36 H36A 119.5 . .
C35 C36 H36A 119.5 . .
C36 C37 C38 120.1(5) . .
C36 C37 H37A 119.9 . .
C38 C37 H37A 119.9 . .
C39 C38 C37 118.9(5) . .
C39 C38 C40 121.3(5) . .
C37 C38 C40 119.8(5) . .
C38 C39 C34 121.1(5) . .
C38 C39 H39A 119.5 . .
C34 C39 H39A 119.5 . .
O19 C40 O20 127.1(5) . .
O19 C40 C38 117.7(5) . .
O20 C40 C38 115.2(5) . .
O22 C41 O21 125.4(6) . .
O22 C41 C42 119.7(6) . .
O21 C41 C42 114.9(6) . .
C43 C42 C47 120.4(6) . .
C43 C42 C41 121.6(6) . .
C47 C42 C41 118.0(6) . .
C42 C43 C44 119.5(6) . .
C42 C43 H43A 120.2 . .
C44 C43 H43A 120.2 . .
C43 C44 C45 119.6(6) . .
C43 C44 H44A 120.2 . .
C45 C44 H44A 120.2 . .
C46 C45 C44 119.7(6) . .
C46 C45 H45A 120.1 . .
C44 C45 H45A 120.1 . .
C45 C46 C47 121.3(7) . .
C45 C46 C48 118.7(6) . .
C47 C46 C48 120.0(6) . .
C46 C47 C42 119.5(6) . .
C46 C47 H47A 120.3 . .
C42 C47 H47A 120.3 . .
O23 C48 O24 126.8(6) . .
O23 C48 C46 117.1(6) . .
O24 C48 C46 116.1(6) . .
O26 C49 O25 126.8(5) . .
O26 C49 C50 114.9(5) . .
O25 C49 C50 118.3(5) . .
C51 C50 C55 120.0 . .
C51 C50 C49 120.5(3) . .
C55 C50 C49 119.5(3) . .
C50 C51 C52 120.0 . .
C50 C51 H51A 120.0 . .
C52 C51 H51A 120.0 . .
C53 C52 C51 120.0 . .
C53 C52 H52A 120.0 . .
C51 C52 H52A 120.0 . .
C52 C53 C54 120.0 . .
C52 C53 H53A 120.0 . .
C54 C53 H53A 120.0 . .
C55 C54 C53 120.0 . .
C55 C54 C56 117.5(3) . .
C53 C54 C56 122.4(3) . .
C54 C55 C50 120.0 . .
C54 C55 H55A 120.0 . .
C50 C55 H55A 120.0 . .
O28 C56 O27 127.0(6) . .
O28 C56 C54 118.2(4) . .
O27 C56 C54 114.5(5) . .
O30 C57 O29 124.3(5) . .
O30 C57 C58 118.1(5) . .
O29 C57 C58 117.5(5) . .
C59 C58 C63 119.4(5) . .
C59 C58 C57 119.7(5) . .
C63 C58 C57 120.8(5) . .
C58 C59 C60 120.3(5) . .
C58 C59 H59A 119.9 . .
C60 C59 H59A 119.9 . .
C61 C60 C59 119.4(5) . .
C61 C60 H60A 120.3 . .
C59 C60 H60A 120.3 . .
C62 C61 C60 121.0(5) . .
C62 C61 H61A 119.5 . .
C60 C61 H61A 119.5 . .
C61 C62 C63 119.1(5) . .
C61 C62 C64 120.6(5) . .
C63 C62 C64 120.3(5) . .
C62 C63 C58 120.8(5) . .
C62 C63 H63A 119.6 . .
C58 C63 H63A 119.6 . .
O32 C64 O31 125.7(5) . .
O32 C64 C62 117.8(5) . .
O31 C64 C62 116.5(5) . .
O34 C65 O33 125.4(5) . .
O34 C65 C66 117.1(4) . .
O33 C65 C66 117.5(5) . .
C67 C66 C71 118.1(5) . .
C67 C66 C65 121.8(5) . .
C71 C66 C65 120.1(5) . .
C66 C67 C68 123.3(5) . .
C66 C67 H67A 118.3 . .
C68 C67 H67A 118.3 . .
C69 C68 C67 118.2(6) . .
C69 C68 H68A 120.9 . .
C67 C68 H68A 120.9 . .
C68 C69 C70 120.5(5) . .
C68 C69 H69A 119.7 . .
C70 C69 H69A 119.7 . .
C71 C70 C69 120.0(5) . .
C71 C70 C72 119.8(5) . .
C69 C70 C72 120.1(5) . .
C70 C71 C66 119.9(5) . .
C70 C71 H71A 120.1 . .
C66 C71 H71A 120.1 . .
O36 C72 O35 125.9(5) . .
O36 C72 C70 116.8(5) . .
O35 C72 C70 117.2(5) . .
O38 C73 O37 125.1(5) . .
O38 C73 C74 119.3(5) . .
O37 C73 C74 115.5(5) . .
C75 C74 C79 120.0 . .
C75 C74 C73 122.4(3) . .
C79 C74 C73 117.3(3) . .
C76 C75 C74 120.0 . .
C76 C75 H75A 120.0 . .
C74 C75 H75A 120.0 . .
C75 C76 C77 120.0 . .
C75 C76 H76A 120.0 . .
C77 C76 H76A 120.0 . .
C78 C77 C76 120.0 . .
C78 C77 H77A 120.0 . .
C76 C77 H77A 120.0 . .
C77 C78 C79 120.0 . .
C77 C78 C80 121.7(4) . .
C79 C78 C80 118.2(4) . .
C78 C79 C74 120.0 . .
C78 C79 H79A 120.0 . .
C74 C79 H79A 120.0 . .
O40 C80 O39 126.3(5) . .
O40 C80 C78 117.7(5) . .
O39 C80 C78 115.9(5) . .
O41 C81 O42 126.6(5) . .
O41 C81 C82 117.2(5) . .
O42 C81 C82 116.2(5) . .
C83 C82 C87 118.7(6) . .
C83 C82 C81 121.8(6) . .
C87 C82 C81 119.2(6) . .
C84 C83 C82 119.2(7) . .
C84 C83 H83A 120.4 . .
C82 C83 H83A 120.4 . .
C83 C84 C85 122.5(6) . .
C83 C84 H84A 118.8 . .
C85 C84 H84A 118.8 . .
C86 C85 C84 120.5(6) . .
C86 C85 H85A 119.7 . .
C84 C85 H85A 119.7 . .
C85 C86 C87 119.9(6) . .
C85 C86 C88 122.3(5) . .
C87 C86 C88 117.8(5) . .
C86 C87 C82 119.1(6) . .
C86 C87 H87A 120.4 . .
C82 C87 H87A 120.4 . .
O44 C88 O43 126.4(6) . .
O44 C88 C86 117.5(5) . .
O43 C88 C86 116.1(5) . .
O46 C89 O45 124.5(6) . .
O46 C89 C90 119.6(5) . .
O45 C89 C90 115.8(5) . .
C91 C90 C95 120.0 . .
C91 C90 C89 120.3(4) . .
C95 C90 C89 119.6(4) . .
C92 C91 C90 120.0 . .
C92 C91 H91A 120.0 . .
C90 C91 H91A 120.0 . .
C91 C92 C93 120.0 . .
C91 C92 H92A 120.0 . .
C93 C92 H92A 120.0 . .
C94 C93 C92 120.0 . .
C94 C93 H93A 120.0 . .
C92 C93 H93A 120.0 . .
C93 C94 C95 120.0 . .
C93 C94 C96 119.4(4) . .
C95 C94 C96 120.6(4) . .
C94 C95 C90 120.0 . .
C94 C95 H95A 120.0 . .
C90 C95 H95A 120.0 . .
O48 C96 O47 127.8(5) . .
O48 C96 C94 116.9(5) . .
O47 C96 C94 115.3(5) . .

loop_
_geom_bond_atom_site_label_1
_geom_bond_atom_site_label_2
_geom_bond_distance
_geom_bond_site_symmetry_2
Cu1 O25 1.956(3) .
Cu1 O35 1.961(3) .
Cu1 O1 1.968(4) .
Cu1 O23 1.993(4) .
Cu1 O49 2.161(4) .
Cu1 Cu2 2.6480(9) .
Cu2 O24 1.953(4) .
Cu2 O2 1.955(4) .
Cu2 O26 1.965(3) .
Cu2 O36 1.966(3) .
Cu2 O50 2.148(4) .
Cu3 O41 1.944(4) .
Cu3 O39 1.950(4) .
Cu3 O5 1.956(4) .
Cu3 O3 1.961(4) .
Cu3 O51 2.142(4) .
Cu3 Cu4 2.6505(9) .
Cu4 O6 1.948(4) .
Cu4 O4 1.950(4) .
Cu4 O40 1.953(4) .
Cu4 O42 1.969(3) .
Cu4 O52 2.183(4) .
Cu5 O7 1.956(4) .
Cu5 O21 1.957(4) 2_565
Cu5 O9 1.984(3) .
Cu5 O19 1.989(3) 2_565
Cu5 O53 2.175(4) .
Cu5 Cu6 2.6555(8) .
Cu6 O10 1.934(3) .
Cu6 O22 1.948(4) 2_565
Cu6 O8 1.950(4) .
Cu6 O20 1.954(3) 2_565
Cu6 O54 2.192(5) .
Cu7 O11 1.941(3) .
Cu7 O13 1.944(3) .
Cu7 O31 1.985(3) .
Cu7 O33 2.005(3) 2_565
Cu7 O55 2.175(3) .
Cu7 Cu8 2.6435(8) .
Cu8 O32 1.924(3) .
Cu8 O34 1.954(4) 2_565
Cu8 O14 1.971(3) .
Cu8 O12 1.977(4) .
Cu8 O56 2.157(5) .
Cu9 O37 1.937(3) 2_565
Cu9 O47 1.961(4) .
Cu9 O17 1.970(3) .
Cu9 O15 1.973(3) .
Cu9 O57 2.139(4) .
Cu9 Cu10 2.6487(8) .
Cu10 O16 1.933(4) .
Cu10 O18 1.945(3) .
Cu10 O38 1.958(4) 2_565
Cu10 O48 1.964(4) .
Cu10 O58 2.192(4) .
Cu11 O29 1.955(4) .
Cu11 O43 1.968(4) .
Cu11 O45 1.977(4) .
Cu11 O27 1.979(4) .
Cu11 O59 2.236(4) .
Cu11 Cu12 2.6459(8) .
Cu12 O28 1.938(4) .
Cu12 O46 1.940(4) .
Cu12 O30 1.953(4) .
Cu12 O44 1.960(4) .
Cu12 O60 2.173(4) .
O1 C1 1.243(6) .
O2 C1 1.261(6) .
O3 C8 1.268(6) .
O4 C8 1.237(6) .
O5 C9 1.237(6) .
O6 C9 1.243(6) .
O7 C16 1.250(6) .
O8 C16 1.262(6) .
O9 C17 1.254(5) .
O10 C17 1.225(6) .
O11 C24 1.277(5) .
O12 C24 1.250(5) .
O13 C25 1.263(5) .
O14 C25 1.254(6) .
O15 C32 1.267(6) .
O16 C32 1.227(6) .
O17 C33 1.259(6) .
O18 C33 1.260(5) .
O19 C40 1.219(5) .
O19 Cu5 1.989(3) 2_565
O20 C40 1.250(5) .
O20 Cu6 1.954(3) 2_565
O21 C41 1.282(6) .
O21 Cu5 1.958(4) 2_565
O22 C41 1.234(7) .
O22 Cu6 1.948(4) 2_565
O23 C48 1.236(6) .
O24 C48 1.267(6) .
O25 C49 1.265(6) .
O26 C49 1.257(6) .
O27 C56 1.263(6) .
O28 C56 1.246(6) .
O29 C57 1.276(5) .
O30 C57 1.274(6) .
O31 C64 1.271(5) .
O32 C64 1.258(5) .
O33 C65 1.256(5) .
O33 Cu7 2.005(3) 2_565
O34 C65 1.237(6) .
O34 Cu8 1.954(4) 2_565
O35 C72 1.256(5) .
O36 C72 1.235(5) .
O37 C73 1.305(6) .
O37 Cu9 1.937(3) 2_565
O38 C73 1.236(6) .
O38 Cu10 1.958(4) 2_565
O39 C80 1.272(6) .
O40 C80 1.236(6) .
O41 C81 1.239(6) .
O42 C81 1.264(6) .
O43 C88 1.288(6) .
O44 C88 1.239(6) .
O45 C89 1.296(6) .
O46 C89 1.240(6) .
O47 C96 1.252(6) .
O48 C96 1.247(6) .
C1 C2 1.544(8) .
C2 C3 1.364(7) .
C2 C7 1.382(7) .
C3 C4 1.369(7) .
C3 H3A 0.9500 .
C4 C5 1.393(7) .
C4 H4A 0.9500 .
C5 C6 1.347(7) .
C5 H5A 0.9500 .
C6 C7 1.402(7) .
C6 C8 1.535(7) .
C7 H7A 0.9500 .
C9 C10 1.544(6) .
C10 C11 1.3900 .
C10 C15 1.3900 .
C11 C12 1.3900 .
C11 H11A 0.9500 .
C12 C13 1.3900 .
C12 H12A 0.9500 .
C13 C14 1.3900 .
C13 H13A 0.9500 .
C14 C15 1.3900 .
C14 C16 1.479(6) .
C15 H15A 0.9500 .
C17 C18 1.545(7) .
C18 C19 1.350(7) .
C18 C23 1.386(6) .
C19 C20 1.393(7) .
C19 H19A 0.9500 .
C20 C21 1.342(7) .
C20 H20A 0.9500 .
C21 C22 1.398(7) .
C21 H21A 0.9500 .
C22 C23 1.392(6) .
C22 C24 1.518(7) .
C23 H23A 0.9500 .
C25 C26 1.515(7) .
C26 C27 1.368(7) .
C26 C31 1.386(6) .
C27 C28 1.395(7) .
C27 H27A 0.9500 .
C28 C29 1.379(6) .
C28 H28A 0.9500 .
C29 C30 1.395(7) .
C29 H29A 0.9500 .
C30 C31 1.385(6) .
C30 C32 1.522(7) .
C31 H31A 0.9500 .
C33 C34 1.501(7) .
C34 C35 1.366(6) .
C34 C39 1.397(6) .
C35 C36 1.380(7) .
C35 H35A 0.9500 .
C36 C37 1.369(7) .
C36 H36A 0.9500 .
C37 C38 1.378(7) .
C37 H37A 0.9500 .
C38 C39 1.376(6) .
C38 C40 1.519(7) .
C39 H39A 0.9500 .
C41 C42 1.519(8) .
C42 C43 1.353(8) .
C42 C47 1.400(8) .
C43 C44 1.388(8) .
C43 H43A 0.9500 .
C44 C45 1.402(8) .
C44 H44A 0.9500 .
C45 C46 1.343(8) .
C45 H45A 0.9500 .
C46 C47 1.361(8) .
C46 C48 1.521(8) .
C47 H47A 0.9500 .
C49 C50 1.510(6) .
C50 C51 1.3900 .
C50 C55 1.3900 .
C51 C52 1.3900 .
C51 H51A 0.9500 .
C52 C53 1.3900 .
C52 H52A 0.9500 .
C53 C54 1.3900 .
C53 H53A 0.9500 .
C54 C55 1.3900 .
C54 C56 1.520(7) .
C55 H55A 0.9500 .
C57 C58 1.476(7) .
C58 C59 1.369(7) .
C58 C63 1.400(7) .
C59 C60 1.407(7) .
C59 H59A 0.9500 .
C60 C61 1.388(7) .
C60 H60A 0.9500 .
C61 C62 1.373(7) .
C61 H61A 0.9500 .
C62 C63 1.395(6) .
C62 C64 1.490(7) .
C63 H63A 0.9500 .
C65 C66 1.463(7) .
C66 C67 1.378(8) .
C66 C71 1.414(6) .
C67 C68 1.397(8) .
C67 H67A 0.9500 .
C68 C69 1.383(7) .
C68 H68A 0.9500 .
C69 C70 1.409(7) .
C69 H69A 0.9500 .
C70 C71 1.399(6) .
C70 C72 1.487(7) .
C71 H71A 0.9500 .
C73 C74 1.510(6) .
C74 C75 1.3900 .
C74 C79 1.3900 .
C75 C76 1.3900 .
C75 H75A 0.9500 .
C76 C77 1.3900 .
C76 H76A 0.9500 .
C77 C78 1.3900 .
C77 H77A 0.9500 .
C78 C79 1.3900 .
C78 C80 1.504(6) .
C79 H79A 0.9500 .
C81 C82 1.509(8) .
C82 C83 1.404(8) .
C82 C87 1.432(8) .
C83 C84 1.334(8) .
C83 H83A 0.9500 .
C84 C85 1.365(8) .
C84 H84A 0.9500 .
C85 C86 1.364(8) .
C85 H85A 0.9500 .
C86 C87 1.375(7) .
C86 C88 1.496(8) .
C87 H87A 0.9500 .
C89 C90 1.486(7) .
C90 C91 1.3900 .
C90 C95 1.3900 .
C91 C92 1.3900 .
C91 H91A 0.9500 .
C92 C93 1.3900 .
C92 H92A 0.9500 .
C93 C94 1.3900 .
C93 H93A 0.9500 .
C94 C95 1.3900 .
C94 C96 1.521(6) .
C95 H95A 0.9500 .

loop_
_platon_squeeze_void_nr
_platon_squeeze_void_average_x
_platon_squeeze_void_average_y
_platon_squeeze_void_average_z
_platon_squeeze_void_volume
_platon_squeeze_void_count_electrons
_platon_squeeze_void_content
1 -0.015 -0.011 -0.006 7725 2316 ' '
